data_4073533
loop_
_publ_author_name
'Beckmann, Jens'
'Heek, Timm'
'Takahashi, Masashi'

_publ_section_title
;
 The First Mixed-Valent Antimony(III/V) Oxo Clusters
 (2,6-Mes2C6H3Sb)2(ClSb)4O8and (2,6-Mes2C6H3Sb)4(ClSb)4(HOSb)2O14&#x2020;
;
_journal_issue 15
_journal_name_full Organometallics
_journal_page_first 3633
_journal_paper_doi 10.1021/om700434m
_journal_volume 26
_journal_year 2007
_chemical_formula_sum 'C48 H50 Cl4 O8 Sb6'
_chemical_formula_weight 1627.18
_chemical_name_systematic
;
 ?
;
_space_group_IT_number 14
_symmetry_cell_setting monoclinic
_symmetry_space_group_name_Hall '-P 2yn'
_symmetry_space_group_name_H-M 'P 1 21/n 1'
_atom_sites_solution_hydrogens geom
_atom_sites_solution_primary direct
_atom_sites_solution_secondary difmap
_audit_creation_method SHELXL-97
_cell_angle_alpha 90.00
_cell_angle_beta 100.473(6)
_cell_angle_gamma 90.00
_cell_formula_units_Z 2
_cell_length_a 8.7910(7)
_cell_length_b 21.8251(12)
_cell_length_c 14.2469(11)
_cell_measurement_temperature 200
_cell_volume 2687.9(3)
_computing_cell_refinement 'Bruker SMART'
_computing_data_collection 'Bruker SMART'
_computing_data_reduction 'Bruker SAINT'
_computing_molecular_graphics 'Bruker SHELXTL'
_computing_publication_material 'Bruker SHELXTL'
_computing_structure_refinement 'Bruker SHELXTL'
_computing_structure_solution 'Bruker SHELXTL'
_diffrn_ambient_temperature 200
_diffrn_measured_fraction_theta_full 0.993
_diffrn_measured_fraction_theta_max 0.993
_diffrn_measurement_device_type 'CCD area detector'
_diffrn_measurement_method 'phi and omega scans with .3 deg in omega'
_diffrn_radiation_monochromator graphite
_diffrn_radiation_source 'fine-focus sealed tube'
_diffrn_radiation_type MoK\a
_diffrn_radiation_wavelength 0.71073
_diffrn_reflns_av_R_equivalents 0.0612
_diffrn_reflns_av_sigmaI/netI 0.0515
_diffrn_reflns_limit_h_max 10
_diffrn_reflns_limit_h_min -9
_diffrn_reflns_limit_k_max 23
_diffrn_reflns_limit_k_min -25
_diffrn_reflns_limit_l_max 16
_diffrn_reflns_limit_l_min -16
_diffrn_reflns_number 11917
_diffrn_reflns_theta_full 25.02
_diffrn_reflns_theta_max 25.02
_diffrn_reflns_theta_min 2.91
_exptl_absorpt_coefficient_mu 3.220
_exptl_absorpt_correction_T_max 1.0
_exptl_absorpt_correction_T_min 0.75
_exptl_absorpt_correction_type empirical
_exptl_crystal_colour colourless
_exptl_crystal_density_diffrn 2.010
_exptl_crystal_density_method 'not measured'
_exptl_crystal_description block
_exptl_crystal_F_000 1552
_exptl_crystal_size_max 0.15
_exptl_crystal_size_mid 0.10
_exptl_crystal_size_min 0.05
_refine_diff_density_max 0.531
_refine_diff_density_min -0.883
_refine_diff_density_rms 0.096
_refine_ls_extinction_method none
_refine_ls_goodness_of_fit_ref 1.005
_refine_ls_hydrogen_treatment mixed
_refine_ls_matrix_type full
_refine_ls_number_parameters 368
_refine_ls_number_reflns 4712
_refine_ls_number_restraints 0
_refine_ls_restrained_S_all 1.005
_refine_ls_R_factor_all 0.0532
_refine_ls_R_factor_gt 0.0365
_refine_ls_shift/su_max 0.002
_refine_ls_shift/su_mean 0.000
_refine_ls_structure_factor_coef Fsqd
_refine_ls_weighting_details 'calc w=1/[\s^2^(Fo^2^)+(0.0470P)^2^+0.0000P] where P=(Fo^2^+2Fc^2^)/3'
_refine_ls_weighting_scheme calc
_refine_ls_wR_factor_gt 0.0798
_refine_ls_wR_factor_ref 0.0852
_reflns_number_gt 3751
_reflns_number_total 4712
_reflns_threshold_expression >2sigma(I)
_cod_data_source_file om700434m-file002.cif
_cod_data_source_block publication_text
_cod_depositor_comments
;
The following automatic conversions were performed:

'_symmetry_cell_setting' value 'Monoclinic' changed to 'monoclinic'
according to /home/saulius/struct/CIF-dictionaries/cif_core.dic
dictionary named 'cif_core.dic' version 2.4.1 from 2010-06-29.

Automatic conversion script
Id: cif_fix_values 1715 2011-07-08 13:25:40Z adriana 
;
_cod_original_sg_symbol_H-M P21/n
_cod_database_code 4073533

loop_
_symmetry_equiv_pos_as_xyz
'x, y, z'
'-x+1/2, y+1/2, -z+1/2'
'-x, -y, -z'
'x-1/2, -y-1/2, z-1/2'

loop_
_atom_site_label
_atom_site_type_symbol
_atom_site_fract_x
_atom_site_fract_y
_atom_site_fract_z
_atom_site_U_iso_or_equiv
_atom_site_adp_type
_atom_site_occupancy
_atom_site_symmetry_multiplicity
_atom_site_calc_flag
_atom_site_refinement_flags
_atom_site_disorder_assembly
_atom_site_disorder_group
Sb1 Sb 0.89992(3) 0.960555(14) 0.872195(19) 0.02996(10) Uani 1 1 d . . .
C10 C 0.8054(5) 0.9197(2) 0.7387(3) 0.0371(11) Uani 1 1 d . A .
C31 C 1.0526(7) 1.0130(3) 0.6518(3) 0.0492(13) Uani 1 1 d . . .
C15 C 0.8131(6) 0.9525(3) 0.6552(3) 0.0461(12) Uani 1 1 d . . .
C11 C 0.7373(6) 0.8619(2) 0.7385(3) 0.0395(11) Uani 1 1 d . . .
C35 C 0.8141(7) 1.0669(3) 0.6571(5) 0.0640(17) Uani 1 1 d . . .
C30 C 0.8933(6) 1.0122(3) 0.6544(3) 0.0426(12) Uani 1 1 d . A .
C32 C 1.1268(7) 1.0687(3) 0.6568(4) 0.0541(14) Uani 1 1 d . A .
H32 H 1.2321 1.0693 0.6554 0.065 Uiso 1 1 calc R . .
C33 C 1.0535(7) 1.1235(3) 0.6636(4) 0.0578(16) Uani 1 1 d . . .
C14 C 0.7478(9) 0.9244(3) 0.5692(4) 0.075(2) Uani 1 1 d . A .
H14 H 0.7481 0.9450 0.5121 0.090 Uiso 1 1 calc R . .
C20 C 0.7286(6) 0.8271(2) 0.8277(3) 0.0388(11) Uani 1 1 d . A .
C22 C 0.5915(9) 0.8008(4) 0.9520(5) 0.074(2) Uani 1 1 d . A .
H22 H 0.5040 0.8046 0.9797 0.089 Uiso 1 1 calc R . .
C21 C 0.5970(6) 0.8330(3) 0.8679(4) 0.0508(13) Uani 1 1 d . . .
C13 C 0.6837(10) 0.8674(4) 0.5670(4) 0.085(2) Uani 1 1 d . . .
H13 H 0.6428 0.8498 0.5084 0.101 Uiso 1 1 calc R A .
C23 C 0.7093(11) 0.7640(3) 0.9951(5) 0.077(2) Uani 1 1 d . . .
C12 C 0.6784(8) 0.8355(3) 0.6496(4) 0.0637(17) Uani 1 1 d . A .
H12 H 0.6356 0.7965 0.6465 0.076 Uiso 1 1 calc R . .
C24 C 0.8333(11) 0.7585(3) 0.9520(5) 0.083(2) Uani 1 1 d . A .
H24 H 0.9134 0.7328 0.9797 0.099 Uiso 1 1 calc R . .
C26 C 0.4629(8) 0.8715(5) 0.8226(5) 0.095(3) Uani 1 1 d . A .
H26A H 0.3832 0.8698 0.8605 0.142 Uiso 1 1 calc R . .
H26B H 0.4233 0.8563 0.7597 0.142 Uiso 1 1 calc R . .
H26C H 0.4962 0.9132 0.8186 0.142 Uiso 1 1 calc R . .
O1A O 1.0254(7) 0.8894(3) 0.9234(4) 0.0365(14) Uiso 0.50 1 d P A 1
Cl2 Cl 0.58835(15) 0.94437(8) 1.13185(10) 0.0558(4) Uani 1 1 d . . .
C25 C 0.8479(8) 0.7890(3) 0.8693(4) 0.0653(17) Uani 1 1 d . . .
C36 C 1.1401(9) 0.9542(4) 0.6445(6) 0.081(2) Uani 1 1 d . . .
H36A H 1.0705 0.9201 0.6417 0.122 Uiso 1 1 calc R . .
H36B H 1.2209 0.9501 0.6993 0.122 Uiso 1 1 calc R . .
H36C H 1.1845 0.9550 0.5877 0.122 Uiso 1 1 calc R . .
C34 C 0.8968(8) 1.1217(3) 0.6615(6) 0.076(2) Uani 1 1 d . A .
H34 H 0.8437 1.1584 0.6631 0.091 Uiso 1 1 calc R . .
C27 C 0.6966(16) 0.7274(5) 1.0838(6) 0.136(5) Uani 1 1 d . A .
H27A H 0.6006 0.7370 1.1036 0.204 Uiso 1 1 calc R . .
H27B H 0.7812 0.7378 1.1340 0.204 Uiso 1 1 calc R . .
H27C H 0.6999 0.6845 1.0700 0.204 Uiso 1 1 calc R . .
C38 C 0.6428(8) 1.0684(4) 0.6565(10) 0.132(5) Uani 1 1 d . A .
H38A H 0.6093 1.1101 0.6586 0.198 Uiso 1 1 calc R . .
H38B H 0.6209 1.0468 0.7112 0.198 Uiso 1 1 calc R . .
H38C H 0.5891 1.0492 0.5994 0.198 Uiso 1 1 calc R . .
Cl1 Cl 1.24253(18) 0.82081(7) 1.09396(13) 0.0692(4) Uani 1 1 d . . .
C37 C 1.1411(11) 1.1827(4) 0.6720(6) 0.095(3) Uani 1 1 d . A .
H37A H 1.0713 1.2160 0.6760 0.142 Uiso 1 1 calc R . .
H37B H 1.1886 1.1881 0.6170 0.142 Uiso 1 1 calc R . .
H37C H 1.2196 1.1820 0.7285 0.142 Uiso 1 1 calc R . .
C28 C 0.9901(11) 0.7795(5) 0.8237(7) 0.128(4) Uani 1 1 d . A .
H28A H 0.9806 0.8037 0.7667 0.192 Uiso 1 1 calc R . .
H28B H 0.9984 0.7370 0.8080 0.192 Uiso 1 1 calc R . .
H28C H 1.0810 0.7918 0.8678 0.192 Uiso 1 1 calc R . .
O1B O 1.0268(7) 0.9165(3) 0.9818(4) 0.0355(14) Uiso 0.50 1 d P A -1
O2B O 0.7992(8) 0.9561(3) 0.9773(4) 0.0359(14) Uiso 0.50 1 d P A -1
O2A O 0.7334(8) 0.9459(3) 0.9501(5) 0.0361(15) Uiso 0.50 1 d P A 1
Sb2A Sb 1.22988(14) 0.91347(6) 0.99442(10) 0.0301(3) Uani 0.30 1 d P . 1
Sb2B Sb 1.25148(14) 0.92499(6) 1.03725(10) 0.0290(3) Uani 0.30 1 d P . -1
Sb2D Sb 1.0274(2) 0.89355(8) 1.10930(14) 0.0325(4) Uani 0.20 1 d P . -1
Sb2C Sb 1.0055(2) 0.87905(8) 1.05922(15) 0.0344(4) Uani 0.20 1 d P A 1
Sb3A Sb 0.8251(4) 0.91619(19) 1.0840(2) 0.0298(5) Uani 0.30 1 d P A 1
Sb3B Sb 0.8549(4) 0.92517(18) 1.1073(2) 0.0291(5) Uani 0.30 1 d P . -1
Sb3D Sb 0.7225(14) 1.0201(6) 1.0485(7) 0.0405(16) Uani 0.20 1 d P A -1
Sb3C Sb 0.7009(14) 1.0157(5) 1.0281(7) 0.0344(12) Uani 0.20 1 d P . 1
O3B O 1.1948(8) 0.9599(3) 1.1534(5) 0.0347(14) Uani 0.50 1 d P . -1
O3A O 1.1343(8) 0.9522(3) 1.0933(5) 0.0333(14) Uani 0.50 1 d P . 1
O4B O 0.9039(13) 1.0100(5) 1.1517(6) 0.035(2) Uani 0.50 1 d P . -1
O4A O 0.9003(13) 0.9988(5) 1.1128(6) 0.035(2) Uani 0.50 1 d P . 1

loop_
_atom_site_aniso_label
_atom_site_aniso_U_11
_atom_site_aniso_U_22
_atom_site_aniso_U_33
_atom_site_aniso_U_23
_atom_site_aniso_U_13
_atom_site_aniso_U_12
Sb1 0.02898(15) 0.02896(16) 0.03083(15) 0.00077(12) 0.00254(10) -0.00076(12)
C10 0.038(2) 0.041(3) 0.031(2) -0.0070(19) 0.0023(18) -0.003(2)
C31 0.062(3) 0.057(4) 0.032(2) 0.005(2) 0.017(2) 0.002(3)
C15 0.054(3) 0.049(3) 0.035(2) 0.003(2) 0.007(2) -0.009(3)
C11 0.043(3) 0.034(3) 0.041(2) -0.008(2) 0.006(2) 0.000(2)
C35 0.044(3) 0.058(4) 0.088(4) 0.021(3) 0.005(3) 0.005(3)
C30 0.048(3) 0.050(3) 0.029(2) 0.009(2) 0.004(2) -0.003(2)
C32 0.049(3) 0.072(4) 0.044(3) 0.012(3) 0.016(2) -0.006(3)
C33 0.067(4) 0.054(4) 0.051(3) 0.025(3) 0.006(3) -0.014(3)
C14 0.115(6) 0.074(5) 0.033(3) -0.001(3) 0.006(3) -0.024(4)
C20 0.046(3) 0.025(2) 0.046(2) -0.0071(19) 0.008(2) 0.000(2)
C22 0.074(4) 0.091(6) 0.064(4) -0.014(4) 0.031(3) -0.038(4)
C21 0.045(3) 0.058(4) 0.048(3) -0.010(3) 0.007(2) -0.011(3)
C13 0.125(6) 0.083(5) 0.040(3) -0.019(3) 0.002(3) -0.039(5)
C23 0.126(7) 0.051(4) 0.054(3) 0.004(3) 0.017(4) -0.031(4)
C12 0.081(4) 0.050(4) 0.057(3) -0.015(3) 0.006(3) -0.020(3)
C24 0.130(7) 0.046(4) 0.070(4) 0.012(3) 0.012(4) 0.032(4)
C26 0.051(4) 0.157(9) 0.078(4) -0.009(5) 0.017(3) 0.013(5)
Cl2 0.0363(6) 0.0787(10) 0.0560(7) 0.0070(7) 0.0181(5) -0.0078(7)
C25 0.080(4) 0.052(4) 0.068(4) 0.010(3) 0.026(3) 0.022(3)
C36 0.077(5) 0.071(5) 0.108(5) -0.021(4) 0.050(4) 0.008(4)
C34 0.058(4) 0.048(4) 0.116(6) 0.029(4) 0.001(4) 0.004(3)
C27 0.237(14) 0.100(7) 0.075(5) 0.020(5) 0.037(7) -0.064(8)
C38 0.044(4) 0.079(6) 0.264(14) 0.034(8) 0.007(6) 0.012(4)
Cl1 0.0540(8) 0.0448(8) 0.1084(12) 0.0294(8) 0.0140(8) 0.0132(7)
C37 0.103(6) 0.068(5) 0.111(6) 0.037(4) 0.013(5) -0.024(5)
C28 0.111(7) 0.172(11) 0.114(7) 0.037(7) 0.052(6) 0.097(8)
Sb2A 0.0260(6) 0.0320(7) 0.0324(7) 0.0001(6) 0.0054(6) 0.0044(5)
Sb2B 0.0254(6) 0.0316(7) 0.0303(7) 0.0000(6) 0.0057(5) 0.0046(5)
Sb2D 0.0375(9) 0.0284(9) 0.0316(9) 0.0048(7) 0.0058(7) 0.0009(7)
Sb2C 0.0385(9) 0.0285(9) 0.0363(9) 0.0049(8) 0.0073(8) -0.0023(7)
Sb3A 0.0292(13) 0.0294(12) 0.0321(14) 0.0042(9) 0.0084(9) -0.0043(8)
Sb3B 0.0293(13) 0.0277(12) 0.0313(14) 0.0046(9) 0.0082(9) -0.0040(8)
Sb3D 0.039(3) 0.052(3) 0.032(3) 0.001(2) 0.013(2) 0.008(2)
Sb3C 0.036(3) 0.0352(16) 0.033(3) -0.001(2) 0.011(2) 0.0109(17)
O3B 0.045(4) 0.026(3) 0.032(3) 0.002(3) 0.002(3) 0.001(3)
O3A 0.038(3) 0.028(4) 0.034(3) 0.001(3) 0.008(3) -0.003(3)
O4B 0.032(4) 0.050(6) 0.025(5) 0.007(4) 0.008(4) -0.009(4)
O4A 0.031(4) 0.045(5) 0.027(5) 0.003(5) 0.002(4) 0.002(3)

loop_
_atom_type_symbol
_atom_type_description
_atom_type_scat_dispersion_real
_atom_type_scat_dispersion_imag
_atom_type_scat_source
C C 0.0033 0.0016 'International Tables Vol C Tables 4.2.6.8 and 6.1.1.4'
H H 0.0000 0.0000 'International Tables Vol C Tables 4.2.6.8 and 6.1.1.4'
Cl Cl 0.1484 0.1585 'International Tables Vol C Tables 4.2.6.8 and 6.1.1.4'
O O 0.0106 0.0060 'International Tables Vol C Tables 4.2.6.8 and 6.1.1.4'
Sb Sb -0.5866 1.5461 'International Tables Vol C Tables 4.2.6.8 and 6.1.1.4'

loop_
_geom_angle_atom_site_label_1
_geom_angle_atom_site_label_2
_geom_angle_atom_site_label_3
_geom_angle
_geom_angle_site_symmetry_1
_geom_angle_site_symmetry_3
O2B Sb1 O4B 136.5(3) . 3_777
O2B Sb1 O3B 87.0(3) . 3_777
O4B Sb1 O3B 92.1(4) 3_777 3_777
O2B Sb1 O4A 118.9(3) . 3_777
O4B Sb1 O4A 17.9(2) 3_777 3_777
O3B Sb1 O4A 87.8(4) 3_777 3_777
O2B Sb1 O1A 88.7(3) . .
O4B Sb1 O1A 82.5(4) 3_777 .
O3B Sb1 O1A 166.7(3) 3_777 .
O4A Sb1 O1A 83.4(4) 3_777 .
O2B Sb1 O1B 68.1(3) . .
O4B Sb1 O1B 84.7(4) 3_777 .
O3B Sb1 O1B 137.9(3) 3_777 .
O4A Sb1 O1B 76.6(4) 3_777 .
O1A Sb1 O1B 29.8(2) . .
O2B Sb1 O3A 74.9(3) . 3_777
O4B Sb1 O3A 84.6(4) 3_777 3_777
O3B Sb1 O3A 27.5(2) 3_777 3_777
O4A Sb1 O3A 73.3(4) 3_777 3_777
O1A Sb1 O3A 139.3(3) . 3_777
O1B Sb1 O3A 110.7(3) . 3_777
O2B Sb1 O2A 19.5(2) . .
O4B Sb1 O2A 155.8(3) 3_777 .
O3B Sb1 O2A 85.1(3) 3_777 .
O4A Sb1 O2A 138.0(3) 3_777 .
O1A Sb1 O2A 94.9(3) . .
O1B Sb1 O2A 81.5(3) . .
O3A Sb1 O2A 81.9(3) 3_777 .
O2B Sb1 C10 121.8(3) . .
O4B Sb1 C10 101.4(3) 3_777 .
O3B Sb1 C10 97.1(2) 3_777 .
O4A Sb1 C10 119.2(3) 3_777 .
O1A Sb1 C10 95.9(2) . .
O1B Sb1 C10 124.7(2) . .
O3A Sb1 C10 124.5(2) 3_777 .
O2A Sb1 C10 102.8(2) . .
O2B Sb1 Sb2C 54.1(2) . .
O4B Sb1 Sb2C 101.5(3) 3_777 .
O3B Sb1 Sb2C 135.0(2) 3_777 .
O4A Sb1 Sb2C 92.4(3) 3_777 .
O1A Sb1 Sb2C 36.23(19) . .
O1B Sb1 Sb2C 16.82(19) . .
O3A Sb1 Sb2C 110.98(19) 3_777 .
O2A Sb1 Sb2C 65.36(19) . .
C10 Sb1 Sb2C 121.25(14) . .
O2B Sb1 Sb2B 55.2(2) . 3_777
O4B Sb1 Sb2B 105.2(3) 3_777 3_777
O3B Sb1 Sb2B 34.9(2) 3_777 3_777
O4A Sb1 Sb2B 91.9(3) 3_777 3_777
O1A Sb1 Sb2B 135.31(18) . 3_777
O1B Sb1 Sb2B 105.94(19) . 3_777
O3A Sb1 Sb2B 21.50(18) 3_777 3_777
O2A Sb1 Sb2B 60.43(19) . 3_777
C10 Sb1 Sb2B 124.21(13) . 3_777
Sb2C Sb1 Sb2B 100.18(4) . 3_777
O2B Sb1 Sb2D 95.8(2) . 3_777
O4B Sb1 Sb2D 61.3(4) 3_777 3_777
O3B Sb1 Sb2D 37.4(2) 3_777 3_777
O4A Sb1 Sb2D 52.0(3) 3_777 3_777
O1A Sb1 Sb2D 130.92(19) . 3_777
O1B Sb1 Sb2D 109.60(19) . 3_777
O3A Sb1 Sb2D 23.72(19) 3_777 3_777
O2A Sb1 Sb2D 105.2(2) . 3_777
C10 Sb1 Sb2D 121.48(14) . 3_777
Sb2C Sb1 Sb2D 117.04(3) . 3_777
Sb2B Sb1 Sb2D 45.12(4) 3_777 3_777
C11 C10 C15 123.2(4) . .
C11 C10 Sb1 118.6(3) . .
C15 C10 Sb1 118.3(4) . .
C32 C31 C30 118.2(6) . .
C32 C31 C36 120.9(6) . .
C30 C31 C36 120.9(6) . .
C14 C15 C10 116.3(5) . .
C14 C15 C30 120.0(5) . .
C10 C15 C30 123.5(4) . .
C10 C11 C12 117.4(5) . .
C10 C11 C20 123.0(4) . .
C12 C11 C20 119.6(5) . .
C30 C35 C34 118.6(6) . .
C30 C35 C38 121.7(6) . .
C34 C35 C38 119.6(7) . .
C35 C30 C31 119.8(5) . .
C35 C30 C15 120.9(5) . .
C31 C30 C15 119.2(5) . .
C33 C32 C31 123.4(5) . .
C32 C33 C34 117.2(6) . .
C32 C33 C37 121.1(7) . .
C34 C33 C37 121.7(7) . .
C13 C14 C15 121.6(6) . .
C25 C20 C21 120.2(5) . .
C25 C20 C11 121.1(5) . .
C21 C20 C11 118.7(5) . .
C23 C22 C21 122.7(7) . .
C20 C21 C22 117.9(6) . .
C20 C21 C26 121.7(5) . .
C22 C21 C26 120.4(6) . .
C14 C13 C12 121.3(5) . .
C24 C23 C22 117.2(6) . .
C24 C23 C27 121.4(9) . .
C22 C23 C27 121.3(10) . .
C13 C12 C11 120.1(6) . .
C23 C24 C25 123.6(7) . .
O1B O1A Sb2A 63.3(5) . .
O1B O1A Sb1 76.5(5) . .
Sb2A O1A Sb1 112.2(3) . .
O1B O1A Sb2C 42.4(4) . .
Sb2A O1A Sb2C 76.3(2) . .
Sb1 O1A Sb2C 107.9(3) . .
O1B O1A Sb2B 52.3(4) . .
Sb2A O1A Sb2B 11.53(7) . .
Sb1 O1A Sb2B 109.1(3) . .
Sb2C O1A Sb2B 66.20(18) . .
Sb3A Cl2 Sb3D 61.0(3) . .
Sb3A Cl2 Sb3B 10.00(9) . .
Sb3D Cl2 Sb3B 59.6(3) . .
Sb3A Cl2 Sb3C 61.8(3) . .
Sb3D Cl2 Sb3C 7.7(4) . .
Sb3B Cl2 Sb3C 61.9(3) . .
C24 C25 C20 118.3(7) . .
C24 C25 C28 120.6(7) . .
C20 C25 C28 121.1(6) . .
C33 C34 C35 122.5(7) . .
Sb2C Cl1 Sb2B 61.05(6) . .
Sb2C Cl1 Sb2A 60.15(6) . .
Sb2B Cl1 Sb2A 15.40(3) . .
Sb2C Cl1 Sb2D 17.91(4) . .
Sb2B Cl1 Sb2D 60.34(6) . .
Sb2A Cl1 Sb2D 64.81(6) . .
O1A O1B Sb2C 108.5(6) . .
O1A O1B Sb2A 85.6(5) . .
Sb2C O1B Sb2A 100.0(3) . .
O1A O1B Sb2D 129.0(6) . .
Sb2C O1B Sb2D 21.62(13) . .
Sb2A O1B Sb2D 93.8(3) . .
O1A O1B Sb1 73.7(5) . .
Sb2C O1B Sb1 139.1(4) . .
Sb2A O1B Sb1 120.7(3) . .
Sb2D O1B Sb1 141.9(4) . .
O1A O1B Sb2B 103.9(6) . .
Sb2C O1B Sb2B 90.4(3) . .
Sb2A O1B Sb2B 18.75(7) . .
Sb2D O1B Sb2B 79.3(2) . .
Sb1 O1B Sb2B 129.6(3) . .
O1A O1B Sb3A 124.8(6) . .
Sb2C O1B Sb3A 48.1(2) . .
Sb2A O1B Sb3A 139.1(3) . .
Sb2D O1B Sb3A 46.57(17) . .
Sb1 O1B Sb3A 95.9(3) . .
Sb2B O1B Sb3A 121.7(3) . .
O1A O1B Sb3B 134.0(6) . .
Sb2C O1B Sb3B 46.8(2) . .
Sb2A O1B Sb3B 130.5(3) . .
Sb2D O1B Sb3B 40.64(16) . .
Sb1 O1B Sb3B 101.2(3) . .
Sb2B O1B Sb3B 112.6(3) . .
Sb3A O1B Sb3B 9.71(9) . .
O2A O2B Sb3A 107.6(10) . .
O2A O2B Sb3C 92.5(10) . .
Sb3A O2B Sb3C 90.3(5) . .
O2A O2B Sb1 92.2(9) . .
Sb3A O2B Sb1 136.2(4) . .
Sb3C O2B Sb1 128.3(6) . .
O2A O2B Sb3D 101.3(10) . .
Sb3A O2B Sb3D 84.5(5) . .
Sb3C O2B Sb3D 9.4(5) . .
Sb1 O2B Sb3D 130.3(6) . .
O2A O2B Sb3B 118.3(10) . .
Sb3A O2B Sb3B 11.61(18) . .
Sb3C O2B Sb3B 85.6(4) . .
Sb1 O2B Sb3B 134.7(4) . .
Sb3D O2B Sb3B 78.5(4) . .
O2B O2A Sb3C 67.2(9) . .
O2B O2A Sb1 68.3(8) . .
Sb3C O2A Sb1 112.9(5) . .
O2B O2A Sb3A 54.1(8) . .
Sb3C O2A Sb3A 77.7(4) . .
Sb1 O2A Sb3A 111.3(4) . .
O2B O2A Sb3D 60.9(9) . .
Sb3C O2A Sb3D 7.0(5) . .
Sb1 O2A Sb3D 111.2(5) . .
Sb3A O2A Sb3D 71.8(4) . .
O2B O2A Sb3B 47.0(8) . .
Sb3C O2A Sb3B 72.1(4) . .
Sb1 O2A Sb3B 107.9(3) . .
Sb3A O2A Sb3B 7.95(18) . .
Sb3D O2A Sb3B 65.8(4) . .
Sb2B Sb2A Sb3C 77.0(4) . 3_777
Sb2B Sb2A O1B 101.4(3) . .
Sb3C Sb2A O1B 109.5(4) 3_777 .
Sb2B Sb2A O3A 41.8(3) . .
Sb3C Sb2A O3A 87.6(4) 3_777 .
O1B Sb2A O3A 59.9(3) . .
Sb2B Sb2A O1A 131.6(3) . .
Sb3C Sb2A O1A 117.9(4) 3_777 .
O1B Sb2A O1A 31.1(3) . .
O3A Sb2A O1A 90.8(3) . .
Sb2B Sb2A Sb2C 83.3(2) . .
Sb3C Sb2A Sb2C 133.4(4) 3_777 .
O1B Sb2A Sb2C 34.7(2) . .
O3A Sb2A Sb2C 51.7(2) . .
O1A Sb2A Sb2C 52.19(19) . .
Sb2B Sb2A Cl1 78.7(2) . .
Sb3C Sb2A Cl1 150.4(3) 3_777 .
O1B Sb2A Cl1 91.6(2) . .
O3A Sb2A Cl1 85.45(19) . .
O1A Sb2A Cl1 91.0(2) . .
Sb2C Sb2A Cl1 58.98(6) . .
Sb2B Sb2A O3B 23.4(2) . .
Sb3C Sb2A O3B 85.0(4) 3_777 .
O1B Sb2A O3B 78.0(3) . .
O3A Sb2A O3B 18.7(2) . .
O1A Sb2A O3B 108.4(3) . .
Sb2C Sb2A O3B 63.29(16) . .
Cl1 Sb2A O3B 79.33(15) . .
Sb2B Sb2A Sb2D 66.63(19) . .
Sb3C Sb2A Sb2D 124.2(4) 3_777 .
O1B Sb2A Sb2D 44.9(2) . .
O3A Sb2A Sb2D 37.49(19) . .
O1A Sb2A Sb2D 67.79(19) . .
Sb2C Sb2A Sb2D 16.68(4) . .
Cl1 Sb2A Sb2D 58.47(6) . .
O3B Sb2A Sb2D 46.93(16) . .
Sb2B Sb2A Sb1 117.1(2) . .
Sb3C Sb2A Sb1 85.8(3) 3_777 .
O1B Sb2A Sb1 31.7(2) . .
O3A Sb2A Sb1 78.0(2) . .
O1A Sb2A Sb1 33.90(19) . .
Sb2C Sb2A Sb1 66.32(5) . .
Cl1 Sb2A Sb1 120.57(6) . .
O3B Sb2A Sb1 96.29(15) . .
Sb2D Sb2A Sb1 75.58(5) . .
Sb2A Sb2B O3A 121.7(3) . .
Sb2A Sb2B O3B 149.0(3) . .
O3A Sb2B O3B 27.7(3) . .
Sb2A Sb2B O1B 59.8(3) . .
O3A Sb2B O1B 62.1(3) . .
O3B Sb2B O1B 89.2(3) . .
Sb2A Sb2B Cl1 85.9(2) . .
O3A Sb2B Cl1 97.2(2) . .
O3B Sb2B Cl1 93.13(19) . .
O1B Sb2B Cl1 87.4(2) . .
Sb2A Sb2B O1A 36.8(2) . .
O3A Sb2B O1A 85.8(3) . .
O3B Sb2B O1A 112.4(3) . .
O1B Sb2B O1A 23.8(2) . .
Cl1 Sb2B O1A 81.45(17) . .
Sb2A Sb2B Sb2C 81.3(2) . .
O3A Sb2B Sb2C 53.2(2) . .
O3B Sb2B Sb2C 71.8(2) . .
O1B Sb2B Sb2C 35.14(18) . .
Cl1 Sb2B Sb2C 59.38(6) . .
O1A Sb2B Sb2C 47.77(16) . .
Sb2A Sb2B Sb2D 99.3(2) . .
O3A Sb2B Sb2D 39.8(2) . .
O3B Sb2B Sb2D 54.3(2) . .
O1B Sb2B Sb2D 48.33(18) . .
Cl1 Sb2B Sb2D 61.63(6) . .
O1A Sb2B Sb2D 64.93(16) . .
Sb2C Sb2B Sb2D 18.01(4) . .
Sb2A Sb2B Sb1 127.0(2) . 3_777
O3A Sb2B Sb1 28.6(2) . 3_777
O3B Sb2B Sb1 34.21(18) . 3_777
O1B Sb2B Sb1 77.23(19) . 3_777
Cl1 Sb2B Sb1 123.80(7) . 3_777
O1A Sb2B Sb1 99.62(16) . 3_777
Sb2C Sb2B Sb1 80.06(6) . 3_777
Sb2D Sb2B Sb1 68.28(6) . 3_777
Sb2C Sb2D O3A 104.3(3) . .
Sb2C Sb2D Sb3B 94.6(2) . .
O3A Sb2D Sb3B 102.7(3) . .
Sb2C Sb2D Sb3A 81.8(2) . .
O3A Sb2D Sb3A 109.1(3) . .
Sb3B Sb2D Sb3A 13.27(16) . .
Sb2C Sb2D O1B 42.4(3) . .
O3A Sb2D O1B 63.7(3) . .
Sb3B Sb2D O1B 91.8(2) . .
Sb3A Sb2D O1B 84.6(2) . .
Sb2C Sb2D O3B 127.5(3) . .
O3A Sb2D O3B 25.8(2) . .
Sb3B Sb2D O3B 108.0(2) . .
Sb3A Sb2D O3B 119.0(2) . .
O1B Sb2D O3B 89.1(3) . .
Sb2C Sb2D Sb2B 79.3(2) . .
O3A Sb2D Sb2B 37.0(2) . .
Sb3B Sb2D Sb2B 132.06(17) . .
Sb3A Sb2D Sb2B 131.73(16) . .
O1B Sb2D Sb2B 52.40(19) . .
O3B Sb2D Sb2B 50.18(19) . .
Sb2C Sb2D Cl1 74.1(2) . .
O3A Sb2D Cl1 91.3(2) . .
Sb3B Sb2D Cl1 164.01(16) . .
Sb3A Sb2D Cl1 151.72(15) . .
O1B Sb2D Cl1 87.4(2) . .
O3B Sb2D Cl1 87.90(19) . .
Sb2B Sb2D Cl1 58.03(6) . .
Sb2C Sb2D O4A 110.4(3) . .
O3A Sb2D O4A 64.0(3) . .
Sb3B Sb2D O4A 39.4(3) . .
Sb3A Sb2D O4A 49.1(3) . .
O1B Sb2D O4A 81.7(3) . .
O3B Sb2D O4A 69.9(3) . .
Sb2B Sb2D O4A 98.2(3) . .
Cl1 Sb2D O4A 155.3(3) . .
Sb2C Sb2D Sb2A 65.27(19) . .
O3A Sb2D Sb2A 47.0(2) . .
Sb3B Sb2D Sb2A 129.17(17) . .
Sb3A Sb2D Sb2A 124.96(15) . .
O1B Sb2D Sb2A 41.32(19) . .
O3B Sb2D Sb2A 63.66(19) . .
Sb2B Sb2D Sb2A 14.05(3) . .
Cl1 Sb2D Sb2A 56.72(6) . .
O4A Sb2D Sb2A 102.0(3) . .
Sb2C Sb2D Sb1 119.3(2) . 3_777
O3A Sb2D Sb1 29.6(2) . 3_777
Sb3B Sb2D Sb1 76.11(14) . 3_777
Sb3A Sb2D Sb1 85.45(13) . 3_777
O1B Sb2D Sb1 77.5(2) . 3_777
O3B Sb2D Sb1 34.39(18) . 3_777
Sb2B Sb2D Sb1 66.59(5) . 3_777
Cl1 Sb2D Sb1 119.13(7) . 3_777
O4A Sb2D Sb1 36.7(3) . 3_777
Sb2A Sb2D Sb1 75.30(5) . 3_777
Sb2D Sb2C O1B 116.0(3) . .
Sb2D Sb2C Sb3A 74.1(2) . .
O1B Sb2C Sb3A 97.7(3) . .
Sb2D Sb2C Sb3B 61.3(2) . .
O1B Sb2C Sb3B 100.2(3) . .
Sb3A Sb2C Sb3B 13.15(11) . .
Sb2D Sb2C O3A 53.4(3) . .
O1B Sb2C O3A 64.6(3) . .
Sb3A Sb2C O3A 94.1(2) . .
Sb3B Sb2C O3A 83.6(2) . .
Sb2D Sb2C O1A 143.3(3) . .
O1B Sb2C O1A 29.1(3) . .
Sb3A Sb2C O1A 111.3(2) . .
Sb3B Sb2C O1A 119.0(2) . .
O3A Sb2C O1A 90.0(3) . .
Sb2D Sb2C Cl1 88.0(2) . .
O1B Sb2C Cl1 103.4(3) . .
Sb3A Sb2C Cl1 156.79(16) . .
Sb3B Sb2C Cl1 147.38(15) . .
O3A Sb2C Cl1 86.6(2) . .
O1A Sb2C Cl1 91.9(2) . .
Sb2D Sb2C Sb2A 98.0(2) . .
O1B Sb2C Sb2A 45.3(3) . .
Sb3A Sb2C Sb2A 135.11(16) . .
Sb3B Sb2C Sb2A 129.85(15) . .
O3A Sb2C Sb2A 51.3(2) . .
O1A Sb2C Sb2A 51.46(19) . .
Cl1 Sb2C Sb2A 60.87(6) . .
Sb2D Sb2C Sb2B 82.7(2) . .
O1B Sb2C Sb2B 54.5(2) . .
Sb3A Sb2C Sb2B 130.07(15) . .
Sb3B Sb2C Sb2B 121.37(14) . .
O3A Sb2C Sb2B 38.6(2) . .
O1A Sb2C Sb2B 66.03(19) . .
Cl1 Sb2C Sb2B 59.57(6) . .
Sb2A Sb2C Sb2B 15.37(3) . .
Sb2D Sb2C Sb1 121.9(2) . .
O1B Sb2C Sb1 24.1(2) . .
Sb3A Sb2C Sb1 77.82(13) . .
Sb3B Sb2C Sb1 83.66(13) . .
O3A Sb2C Sb1 79.7(2) . .
O1A Sb2C Sb1 35.83(19) . .
Cl1 Sb2C Sb1 124.93(8) . .
Sb2A Sb2C Sb1 69.27(5) . .
Sb2B Sb2C Sb1 78.20(5) . .
O2B Sb3A Sb2D 106.1(3) . .
O2B Sb3A Sb2C 91.8(3) . .
Sb2D Sb3A Sb2C 24.12(8) . .
O2B Sb3A O4A 72.7(4) . .
Sb2D Sb3A O4A 85.8(4) . .
Sb2C Sb3A O4A 100.1(4) . .
O2B Sb3A O2A 18.3(3) . .
Sb2D Sb3A O2A 118.6(3) . .
Sb2C Sb3A O2A 99.5(3) . .
O4A Sb3A O2A 87.9(4) . .
O2B Sb3A O4B 84.4(4) . .
Sb2D Sb3A O4B 87.1(3) . .
Sb2C Sb3A O4B 105.2(3) . .
O4A Sb3A O4B 12.7(4) . .
O2A Sb3A O4B 98.4(4) . .
O2B Sb3A Cl2 98.0(3) . .
Sb2D Sb3A Cl2 152.46(19) . .
Sb2C Sb3A Cl2 168.3(2) . .
O4A Sb3A Cl2 88.9(4) . .
O2A Sb3A Cl2 88.2(2) . .
O4B Sb3A Cl2 82.1(3) . .
O2B Sb3A Sb3D 51.0(4) . .
Sb2D Sb3A Sb3D 126.9(4) . .
Sb2C Sb3A Sb3D 130.7(4) . .
O4A Sb3A Sb3D 44.3(4) . .
O2A Sb3A Sb3D 56.3(3) . .
O4B Sb3A Sb3D 48.8(4) . .
Cl2 Sb3A Sb3D 61.0(4) . .
O2B Sb3A O1B 58.6(3) . .
Sb2D Sb3A O1B 48.84(18) . .
Sb2C Sb3A O1B 34.19(17) . .
O4A Sb3A O1B 82.5(4) . .
O2A Sb3A O1B 69.7(3) . .
O4B Sb3A O1B 92.9(3) . .
Cl2 Sb3A O1B 156.5(2) . .
Sb3D Sb3A O1B 98.7(4) . .
O2B Sb3A Sb3C 45.7(4) . .
Sb2D Sb3A Sb3C 131.0(4) . .
Sb2C Sb3A Sb3C 130.8(4) . .
O4A Sb3A Sb3C 51.0(4) . .
O2A Sb3A Sb3C 49.3(3) . .
O4B Sb3A Sb3C 56.2(3) . .
Cl2 Sb3A Sb3C 60.9(3) . .
Sb3D Sb3A Sb3C 7.6(4) . .
O1B Sb3A Sb3C 97.3(4) . .
O4A Sb3B Sb2D 101.0(4) . .
O4A Sb3B Sb2C 110.8(4) . .
Sb2D Sb3B Sb2C 24.06(9) . .
O4A Sb3B O2B 74.0(4) . .
Sb2D Sb3B O2B 103.3(3) . .
Sb2C Sb3B O2B 84.9(3) . .
O4A Sb3B O4B 16.1(4) . .
Sb2D Sb3B O4B 103.8(4) . .
Sb2C Sb3B O4B 119.3(4) . .
O2B Sb3B O4B 89.0(4) . .
O4A Sb3B O2A 85.5(4) . .
Sb2D Sb3B O2A 110.6(3) . .
Sb2C Sb3B O2A 89.1(2) . .
O2B Sb3B O2A 14.6(2) . .
O4B Sb3B O2A 99.2(4) . .
O4A Sb3B Sb3D 44.8(5) . .
Sb2D Sb3B Sb3D 137.1(4) . .
Sb2C Sb3B Sb3D 130.4(4) . .
O2B Sb3B Sb3D 50.2(3) . .
O4B Sb3B Sb3D 51.7(4) . .
O2A Sb3B Sb3D 53.4(3) . .
O4A Sb3B Cl2 93.2(4) . .
Sb2D Sb3B Cl2 162.9(2) . .
Sb2C Sb3B Cl2 152.70(16) . .
O2B Sb3B Cl2 89.7(2) . .
O4B Sb3B Cl2 87.3(4) . .
O2A Sb3B Cl2 79.8(2) . .
Sb3D Sb3B Cl2 60.0(4) . .
O4A Sb3B Sb3C 51.0(4) . .
Sb2D Sb3B Sb3C 137.8(4) . .
Sb2C Sb3B Sb3C 127.3(3) . .
O2B Sb3B Sb3C 44.5(3) . .
O4B Sb3B Sb3C 58.8(4) . .
O2A Sb3B Sb3C 46.5(3) . .
Sb3D Sb3B Sb3C 7.3(4) . .
Cl2 Sb3B Sb3C 59.2(3) . .
O4A Sb3B O1B 86.3(4) . .
Sb2D Sb3B O1B 47.59(18) . .
Sb2C Sb3B O1B 33.05(17) . .
O2B Sb3B O1B 55.7(3) . .
O4B Sb3B O1B 99.9(4) . .
O2A Sb3B O1B 64.5(2) . .
Sb3D Sb3B O1B 97.4(4) . .
Cl2 Sb3B O1B 144.22(19) . .
Sb3C Sb3B O1B 94.7(3) . .
O4A Sb3B O3A 63.5(4) . .
Sb2D Sb3B O3A 38.21(17) . .
Sb2C Sb3B O3A 49.53(18) . .
O2B Sb3B O3A 85.7(3) . .
O4B Sb3B O3A 69.8(4) . .
O2A Sb3B O3A 99.0(3) . .
Sb3D Sb3B O3A 100.4(4) . .
Cl2 Sb3B O3A 156.7(2) . .
Sb3C Sb3B O3A 103.1(4) . .
O1B Sb3B O3A 42.7(2) . .
O4A Sb3B Sb1 26.7(4) . 3_777
Sb2D Sb3B Sb1 74.38(14) . 3_777
Sb2C Sb3B Sb1 86.83(14) . 3_777
O2B Sb3B Sb1 82.4(3) . 3_777
O4B Sb3B Sb1 32.6(3) . 3_777
O2A Sb3B Sb1 96.7(2) . 3_777
Sb3D Sb3B Sb1 69.5(3) . 3_777
Cl2 Sb3B Sb1 119.00(15) . 3_777
Sb3C Sb3B Sb1 74.7(3) . 3_777
O1B Sb3B Sb1 69.79(17) . 3_777
O3A Sb3B Sb1 37.69(15) . 3_777
O4A Sb3D O2B 73.3(6) . .
O4A Sb3D O4B 17.1(4) . .
O2B Sb3D O4B 89.9(6) . .
O4A Sb3D O2A 90.0(6) . .
O2B Sb3D O2A 17.8(2) . .
O4B Sb3D O2A 106.0(7) . .
O4A Sb3D Sb3B 42.5(5) . .
O2B Sb3D Sb3B 51.3(4) . .
O4B Sb3D Sb3B 51.8(4) . .
O2A Sb3D Sb3B 60.8(4) . .
O4A Sb3D Cl2 91.8(6) . .
O2B Sb3D Cl2 90.7(6) . .
O4B Sb3D Cl2 87.6(5) . .
O2A Sb3D Cl2 83.8(5) . .
Sb3B Sb3D Cl2 60.4(3) . .
O4A Sb3D Sb3A 51.7(5) . .
O2B Sb3D Sb3A 44.5(3) . .
O4B Sb3D Sb3A 61.8(5) . .
O2A Sb3D Sb3A 51.9(3) . .
Sb3B Sb3D Sb3A 10.07(10) . .
Cl2 Sb3D Sb3A 58.0(3) . .
Sb2A Sb3C O2B 111.5(8) 3_777 .
Sb2A Sb3C O2A 120.5(7) 3_777 .
O2B Sb3C O2A 20.3(3) . .
Sb2A Sb3C O4A 88.6(6) 3_777 .
O2B Sb3C O4A 70.8(5) . .
O2A Sb3C O4A 89.8(6) . .
Sb2A Sb3C O4B 86.5(5) 3_777 .
O2B Sb3C O4B 84.6(5) . .
O2A Sb3C O4B 103.0(6) . .
O4A Sb3C O4B 14.2(4) . .
Sb2A Sb3C Cl2 150.9(6) 3_777 .
O2B Sb3C Cl2 93.4(5) . .
O2A Sb3C Cl2 88.0(5) . .
O4A Sb3C Cl2 85.7(5) . .
O4B Sb3C Cl2 81.1(4) . .
Sb2A Sb3C Sb3A 134.1(6) 3_777 .
O2B Sb3C Sb3A 43.9(3) . .
O2A Sb3C Sb3A 53.0(3) . .
O4A Sb3C Sb3A 49.8(4) . .
O4B Sb3C Sb3A 57.9(4) . .
Cl2 Sb3C Sb3A 57.4(3) . .
Sb2A Sb3C Sb3B 127.3(6) 3_777 .
O2B Sb3C Sb3B 49.9(3) . .
O2A Sb3C Sb3B 61.4(4) . .
O4A Sb3C Sb3B 40.7(4) . .
O4B Sb3C Sb3B 48.2(4) . .
Cl2 Sb3C Sb3B 58.9(3) . .
Sb3A Sb3C Sb3B 9.76(9) . .
Sb2A Sb3C O3A 50.2(4) 3_777 3_777
O2B Sb3C O3A 63.1(5) . 3_777
O2A Sb3C O3A 70.4(4) . 3_777
O4A Sb3C O3A 85.1(6) . 3_777
O4B Sb3C O3A 94.5(5) . 3_777
Cl2 Sb3C O3A 156.5(5) . 3_777
Sb3A Sb3C O3A 100.7(5) . 3_777
Sb3B Sb3C O3A 101.1(4) . 3_777
Sb2A Sb3C Sb1 87.3(5) 3_777 .
O2B Sb3C Sb1 26.5(3) . .
O2A Sb3C Sb1 34.3(3) . .
O4A Sb3C Sb1 79.8(5) . .
O4B Sb3C Sb1 93.7(4) . .
Cl2 Sb3C Sb1 119.5(4) . .
Sb3A Sb3C Sb1 69.1(3) . .
Sb3B Sb3C Sb1 73.2(3) . .
O3A Sb3C Sb1 37.4(2) 3_777 .
O3A O3B Sb1 80.5(5) . 3_777
O3A O3B Sb2B 49.5(5) . .
Sb1 O3B Sb2B 110.9(3) 3_777 .
O3A O3B Sb2D 49.2(5) . .
Sb1 O3B Sb2D 108.2(3) 3_777 .
Sb2B O3B Sb2D 75.5(2) . .
O3A O3B Sb2A 42.1(5) . .
Sb1 O3B Sb2A 107.9(3) 3_777 .
Sb2B O3B Sb2A 7.60(7) . .
Sb2D O3B Sb2A 69.4(2) . .
O3B O3A Sb2B 102.8(6) . .
O3B O3A Sb2D 105.0(6) . .
Sb2B O3A Sb2D 103.2(4) . .
O3B O3A Sb2A 119.2(6) . .
Sb2B O3A Sb2A 16.55(10) . .
Sb2D O3A Sb2A 95.5(3) . .
O3B O3A Sb2C 125.2(6) . .
Sb2B O3A Sb2C 88.2(3) . .
Sb2D O3A Sb2C 22.37(11) . .
Sb2A O3A Sb2C 77.0(2) . .
O3B O3A Sb1 72.0(5) . 3_777
Sb2B O3A Sb1 129.9(4) . 3_777
Sb2D O3A Sb1 126.6(4) . 3_777
Sb2A O3A Sb1 133.7(3) . 3_777
Sb2C O3A Sb1 136.6(4) . 3_777
O3B O3A Sb3C 105.8(6) . 3_777
Sb2B O3A Sb3C 40.0(3) . 3_777
Sb2D O3A Sb3C 136.5(4) . 3_777
Sb2A O3A Sb3C 42.2(3) . 3_777
Sb2C O3A Sb3C 115.4(4) . 3_777
Sb1 O3A Sb3C 92.0(3) 3_777 3_777
O3B O3A Sb3B 111.2(6) . .
Sb2B O3A Sb3B 133.9(4) . .
Sb2D O3A Sb3B 39.13(19) . .
Sb2A O3A Sb3B 119.9(3) . .
Sb2C O3A Sb3B 46.91(17) . .
Sb1 O3A Sb3B 90.6(3) 3_777 .
Sb3C O3A Sb3B 141.8(4) 3_777 .
O4A O4B Sb1 82.5(19) . 3_777
O4A O4B Sb3D 57.2(19) . .
Sb1 O4B Sb3D 117.3(6) 3_777 .
O4A O4B Sb3B 49.7(19) . .
Sb1 O4B Sb3B 113.9(6) 3_777 .
Sb3D O4B Sb3B 76.5(5) . .
O4A O4B Sb3C 53.5(19) . .
Sb1 O4B Sb3C 116.5(5) 3_777 .
Sb3D O4B Sb3C 4.0(6) . .
Sb3B O4B Sb3C 73.0(4) . .
O4A O4B Sb3A 45.2(19) . .
Sb1 O4B Sb3A 115.5(5) 3_777 .
Sb3D O4B Sb3A 69.4(5) . .
Sb3B O4B Sb3A 7.20(18) . .
Sb3C O4B Sb3A 65.9(4) . .
O4B O4A Sb3B 114(2) . .
O4B O4A Sb3D 106(2) . .
Sb3B O4A Sb3D 92.8(7) . .
O4B O4A Sb3A 122(2) . .
Sb3B O4A Sb3A 10.4(2) . .
Sb3D O4A Sb3A 84.1(6) . .
O4B O4A Sb1 79.6(19) . 3_777
Sb3B O4A Sb1 130.8(7) . 3_777
Sb3D O4A Sb1 130.5(8) . 3_777
Sb3A O4A Sb1 135.6(6) . 3_777
O4B O4A Sb3C 112(2) . .
Sb3B O4A Sb3C 88.4(6) . .
Sb3D O4A Sb3C 6.8(7) . .
Sb3A O4A Sb3C 79.2(5) . .
Sb1 O4A Sb3C 131.8(7) 3_777 .
O4B O4A Sb2D 116(2) . .
Sb3B O4A Sb2D 39.6(3) . .
Sb3D O4A Sb2D 126.0(6) . .
Sb3A O4A Sb2D 45.1(3) . .
Sb1 O4A Sb2D 91.3(4) 3_777 .
Sb3C O4A Sb2D 119.8(5) . .

loop_
_geom_bond_atom_site_label_1
_geom_bond_atom_site_label_2
_geom_bond_distance
_geom_bond_site_symmetry_2
Sb1 O2B 1.875(6) .
Sb1 O4B 1.928(11) 3_777
Sb1 O3B 1.931(6) 3_777
Sb1 O4A 1.944(11) 3_777
Sb1 O1A 1.968(6) .
Sb1 O1B 1.993(6) .
Sb1 O3A 2.002(6) 3_777
Sb1 O2A 2.016(7) .
Sb1 C10 2.128(4) .
Sb1 Sb2C 3.1978(18) .
Sb1 Sb2B 3.2093(14) 3_777
Sb1 Sb2D 3.2489(19) 3_777
C10 C11 1.397(7) .
C10 C15 1.401(7) .
C31 C32 1.376(9) .
C31 C30 1.408(8) .
C31 C36 1.509(9) .
C15 C14 1.397(7) .
C15 C30 1.482(7) .
C11 C12 1.401(7) .
C11 C20 1.494(7) .
C35 C30 1.386(9) .
C35 C34 1.395(9) .
C35 C38 1.505(10) .
C32 C33 1.369(9) .
C33 C34 1.373(9) .
C33 C37 1.498(9) .
C14 C13 1.362(9) .
C20 C25 1.384(8) .
C20 C21 1.387(8) .
C22 C23 1.365(11) .
C22 C21 1.397(9) .
C21 C26 1.495(9) .
C13 C12 1.376(9) .
C23 C24 1.350(12) .
C23 C27 1.515(10) .
C24 C25 1.380(10) .
O1A O1B 1.018(8) .
O1A Sb2A 1.967(6) .
O1A Sb2C 1.987(6) .
O1A Sb2B 2.452(6) .
Cl2 Sb3A 2.385(5) .
Cl2 Sb3D 2.458(15) .
Cl2 Sb3B 2.467(5) .
Cl2 Sb3C 2.473(14) .
C25 C28 1.524(10) .
Cl1 Sb2C 2.414(2) .
Cl1 Sb2B 2.419(2) .
Cl1 Sb2A 2.461(2) .
Cl1 Sb2D 2.509(2) .
O1B Sb2C 1.413(6) .
O1B Sb2A 1.763(6) .
O1B Sb2D 1.884(6) .
O1B Sb2B 1.998(6) .
O1B Sb3A 2.491(8) .
O1B Sb3B 2.550(8) .
O2B O2A 0.673(7) .
O2B Sb3A 1.731(7) .
O2B Sb3C 1.786(13) .
O2B Sb3D 1.920(14) .
O2B Sb3B 1.949(7) .
O2A Sb3C 1.936(12) .
O2A Sb3A 2.038(7) .
O2A Sb3D 2.155(13) .
O2A Sb3B 2.344(7) .
Sb2A Sb2B 0.6554(10) .
Sb2A Sb3C 1.714(13) 3_777
Sb2A O3A 1.958(7) .
Sb2A Sb2C 2.444(2) .
Sb2A O3B 2.550(7) .
Sb2A Sb2D 2.664(2) .
Sb2B O3A 1.533(7) .
Sb2B O3B 1.966(7) .
Sb2B Sb2C 2.455(2) .
Sb2B Sb2D 2.478(2) .
Sb2B Sb1 3.2093(14) 3_777
Sb2D Sb2C 0.7723(18) .
Sb2D O3A 1.629(6) .
Sb2D Sb3B 1.662(5) .
Sb2D Sb3A 1.818(4) .
Sb2D O3B 2.079(7) .
Sb2D O4A 2.559(11) .
Sb2D Sb1 3.2489(19) 3_777
Sb2C Sb3A 1.871(5) .
Sb2C Sb3B 1.888(5) .
Sb2C O3A 1.967(7) .
Sb3A O4A 1.939(12) .
Sb3A O4B 2.316(11) .
Sb3A Sb3D 2.459(14) .
Sb3A Sb3C 2.495(12) .
Sb3B O4A 1.655(12) .
Sb3B O4B 1.979(12) .
Sb3B Sb3D 2.448(13) .
Sb3B Sb3C 2.540(11) .
Sb3B O3A 2.569(7) .
Sb3B Sb1 3.275(3) 3_777
Sb3D O4A 1.726(15) .
Sb3D O4B 1.975(14) .
Sb3C Sb2A 1.714(13) 3_777
Sb3C O4A 1.973(14) .
Sb3C O4B 2.271(13) .
Sb3C O3A 2.548(15) 3_777
O3B O3A 0.937(7) .
O3B Sb1 1.931(6) 3_777
O3A Sb1 2.002(6) 3_777
O3A Sb3C 2.548(15) 3_777
O4B O4A 0.602(8) .
O4B Sb1 1.928(11) 3_777
O4A Sb1 1.944(11) 3_777
